data_4330596
loop_
_publ_author_name
'James J. Henkelis'
'Sarah A. Barnett'
'Lindsay P. Harding'
'Michaele J. Hardie'

_publ_section_title
;
 Coordination Polymers Utilizing N-Oxide Functionalized Host Ligands
;
_journal_name_full 'Inorganic Chemistry'
_journal_page_first 10657
_journal_page_last 10674
_journal_paper_doi 10.1021/ic300940k
_journal_volume 51
_journal_year 2012
_chemical_formula_sum 'C52 H51 N5 O14'
_chemical_formula_weight 969.98
_chemical_name_systematic
; 
 (\+-)-2,7,12-trimethoxy-3,8,13-tris(3-N-oxide-pyridyloxy)-
10,15-dihydro-5H-tribenzo[a,d,g]cyclononatriene 
N-methylpyrrolidone clathrate
;
_space_group_IT_number 2
_symmetry_cell_setting triclinic
_symmetry_space_group_name_Hall '-P 1'
_symmetry_space_group_name_H-M 'P -1'
_atom_sites_solution_hydrogens geom
_atom_sites_solution_primary direct
_atom_sites_solution_secondary difmap
_audit_creation_method SHELXL-97
_cell_angle_alpha 116.818(6)
_cell_angle_beta 92.776(6)
_cell_angle_gamma 95.507(7)
_cell_formula_units_Z 2
_cell_length_a 13.1282(13)
_cell_length_b 14.0590(15)
_cell_length_c 15.0060(13)
_cell_measurement_temperature 150(2)
_cell_volume 2447.2(4)
_computing_cell_refinement 'Bruker SMART'
_computing_data_collection 'Bruker SMART'
_computing_data_reduction 'Bruker SAINT'
_computing_molecular_graphics 'X-Seed (Barbour)'
_computing_structure_refinement 'SHELXL-97 (Sheldrick, 1997)'
_computing_structure_solution 'SHELXS-97 (Sheldrick, 1990)'
_diffrn_ambient_temperature 150(2)
_diffrn_measured_fraction_theta_full 0.995
_diffrn_measured_fraction_theta_max 0.995
_diffrn_measurement_device_type 'BRUKER X8 CCD area detector'
_diffrn_measurement_method '\w, \p- scans'
_diffrn_radiation_monochromator graphite
_diffrn_radiation_source 'rotating anode'
_diffrn_radiation_type MoK\a
_diffrn_radiation_wavelength 0.71073
_diffrn_reflns_av_R_equivalents 0.0586
_diffrn_reflns_av_sigmaI/netI 0.0934
_diffrn_reflns_limit_h_max 13
_diffrn_reflns_limit_h_min -15
_diffrn_reflns_limit_k_max 16
_diffrn_reflns_limit_k_min -16
_diffrn_reflns_limit_l_max 17
_diffrn_reflns_limit_l_min -17
_diffrn_reflns_number 20244
_diffrn_reflns_theta_full 25.00
_diffrn_reflns_theta_max 25.00
_diffrn_reflns_theta_min 1.64
_exptl_absorpt_coefficient_mu 0.097
_exptl_absorpt_correction_T_max 0.9885
_exptl_absorpt_correction_T_min 0.9809
_exptl_absorpt_correction_type multi-scan
_exptl_absorpt_process_details SADABS
_exptl_crystal_colour colorless
_exptl_crystal_density_diffrn 1.316
_exptl_crystal_description block
_exptl_crystal_F_000 1020
_exptl_crystal_size_max 0.20
_exptl_crystal_size_mid 0.12
_exptl_crystal_size_min 0.12
_refine_diff_density_max 1.081
_refine_diff_density_min -0.624
_refine_diff_density_rms 0.092
_refine_ls_extinction_method none
_refine_ls_goodness_of_fit_ref 1.192
_refine_ls_hydrogen_treatment noref
_refine_ls_matrix_type full
_refine_ls_number_parameters 567
_refine_ls_number_reflns 8581
_refine_ls_number_restraints 1
_refine_ls_restrained_S_all 1.192
_refine_ls_R_factor_all 0.1866
_refine_ls_R_factor_gt 0.1075
_refine_ls_shift/su_max 0.000
_refine_ls_shift/su_mean 0.000
_refine_ls_structure_factor_coef Fsqd
_refine_ls_weighting_details 'calc w=1/[\s^2^(Fo^2^)+(0.2000P)^2^+0.0000P] where P=(Fo^2^+2Fc^2^)/3'
_refine_ls_weighting_scheme calc
_refine_ls_wR_factor_gt 0.3090
_refine_ls_wR_factor_ref 0.3754
_reflns_number_gt 4367
_reflns_number_total 8581
_reflns_threshold_expression >2sigma(I)
_cod_data_source_file ic300940k_si_002_02.cif
_cod_data_source_block c:'L2_2nmp'
_cod_database_code 4330596

loop_
_symmetry_equiv_pos_as_xyz
'x, y, z'
'-x, -y, -z'

loop_
_atom_site_label
_atom_site_type_symbol
_atom_site_fract_x
_atom_site_fract_y
_atom_site_fract_z
_atom_site_U_iso_or_equiv
_atom_site_adp_type
_atom_site_occupancy
_atom_site_symmetry_multiplicity
_atom_site_calc_flag
_atom_site_refinement_flags
_atom_site_disorder_assembly
_atom_site_disorder_group
O9 O 0.4603(3) -0.3022(4) -0.2873(3) 0.0593(11) Uani 1 1 d . . .
O1 O 0.2263(3) 0.2457(3) 0.1302(3) 0.0594(11) Uani 1 1 d . . .
O8 O 0.2811(4) -0.0599(3) -0.8586(3) 0.0691(13) Uani 1 1 d . . .
N2 N 0.3396(4) -0.0188(4) -0.7727(3) 0.0536(13) Uani 1 1 d . . .
O5 O 0.1292(3) 0.1042(4) -0.4521(3) 0.0656(12) Uani 1 1 d . . .
C1 C 0.0960(4) -0.0157(5) -0.0779(4) 0.0465(14) Uani 1 1 d . . .
C16 C 0.2824(4) -0.2694(5) -0.3116(4) 0.0480(14) Uani 1 1 d . . .
H16 H 0.2836 -0.3004 -0.3823 0.058 Uiso 1 1 calc R . .
N1 N 0.1199(4) 0.6912(4) 0.1625(4) 0.0570(13) Uani 1 1 d . . .
C15 C 0.1916(4) -0.2296(4) -0.2696(4) 0.0436(13) Uani 1 1 d . . .
C2 C 0.1563(4) 0.0576(5) 0.0135(4) 0.0465(14) Uani 1 1 d . . .
H2 H 0.1898 0.0309 0.0534 0.056 Uiso 1 1 calc R . .
C13 C 0.1011(4) -0.1452(5) -0.3671(3) 0.0457(14) Uani 1 1 d . . .
C5 C 0.0532(4) 0.1370(5) -0.1008(4) 0.0482(14) Uani 1 1 d . . .
H5 H 0.0173 0.1649 -0.1383 0.058 Uiso 1 1 calc R . .
C6 C 0.0412(4) 0.0248(4) -0.1345(4) 0.0417(13) Uani 1 1 d . . .
C35 C 0.3022(5) -0.0283(5) -0.6932(4) 0.0494(14) Uani 1 1 d . . .
H35 H 0.2361 -0.0668 -0.7009 0.059 Uiso 1 1 calc R . .
C7 C -0.0227(4) -0.0465(5) -0.2356(4) 0.0500(14) Uani 1 1 d . . .
H7A H -0.0846 -0.0135 -0.2407 0.060 Uiso 1 1 calc R . .
H7B H -0.0455 -0.1180 -0.2404 0.060 Uiso 1 1 calc R . .
C28 C 0.0943(4) 0.5924(5) 0.1568(4) 0.0560(15) Uani 1 1 d . B .
H28 H 0.0569 0.5859 0.2068 0.067 Uiso 1 1 calc R . .
C4 C 0.1152(4) 0.2066(5) -0.0154(4) 0.0474(14) Uani 1 1 d . . .
C14 C 0.0987(4) -0.2402(5) -0.3431(4) 0.0490(14) Uani 1 1 d . . .
H14A H 0.0979 -0.3072 -0.4063 0.059 Uiso 1 1 calc R . .
H14B H 0.0342 -0.2462 -0.3132 0.059 Uiso 1 1 calc R . .
C19 C 0.2791(5) -0.1754(5) -0.1051(4) 0.0512(15) Uani 1 1 d . . .
H19 H 0.2797 -0.1434 -0.0341 0.061 Uiso 1 1 calc R . .
C3 C 0.1670(4) 0.1690(5) 0.0453(4) 0.0470(14) Uani 1 1 d . . .
C9 C 0.0485(4) 0.0241(5) -0.3496(4) 0.0525(15) Uani 1 1 d . . .
H9 H 0.0068 0.0799 -0.3204 0.063 Uiso 1 1 calc R . .
C8 C 0.0430(4) -0.0593(5) -0.3225(4) 0.0495(14) Uani 1 1 d . . .
C20 C 0.1890(4) -0.1808(4) -0.1638(4) 0.0425(13) Uani 1 1 d . . .
C24 C 0.1224(4) 0.4994(5) 0.0776(4) 0.0522(15) Uani 1 1 d . . .
C18 C 0.3661(5) -0.2153(5) -0.1483(4) 0.0557(16) Uani 1 1 d . . .
C12 C 0.1663(4) -0.1421(5) -0.4389(4) 0.0515(15) Uani 1 1 d . . .
H12 H 0.2063 -0.1990 -0.4705 0.062 Uiso 1 1 calc R . .
O3 O 0.0359(4) 0.3783(3) 0.1330(3) 0.0708(13) Uani 1 1 d . . .
C17 C 0.3701(4) -0.2646(5) -0.2524(4) 0.0491(14) Uani 1 1 d . . .
C10 C 0.1151(4) 0.0263(5) -0.4197(4) 0.0522(15) Uani 1 1 d . . .
C31 C 0.3623(4) 0.0193(5) -0.6002(4) 0.0533(15) Uani 1 1 d . C .
C34 C 0.4370(5) 0.0325(5) -0.7629(5) 0.0610(17) Uani 1 1 d . . .
H34 H 0.4633 0.0363 -0.8193 0.073 Uiso 1 1 calc R . .
C25 C 0.1749(5) 0.5082(5) 0.0003(4) 0.0576(16) Uani 1 1 d . B .
H25 H 0.1936 0.4467 -0.0544 0.069 Uiso 1 1 calc R . .
C11 C 0.1730(5) -0.0586(6) -0.4638(4) 0.0570(16) Uani 1 1 d . . .
C21 C 0.0956(4) -0.1367(4) -0.1103(4) 0.0431(13) Uani 1 1 d . . .
H21A H 0.0939 -0.1486 -0.0501 0.052 Uiso 1 1 calc R . .
H21B H 0.0323 -0.1771 -0.1555 0.052 Uiso 1 1 calc R . .
C27 C 0.1714(5) 0.7011(5) 0.0880(5) 0.0622(17) Uani 1 1 d . B .
H27 H 0.1886 0.7702 0.0919 0.075 Uiso 1 1 calc R . .
C33 C 0.4963(5) 0.0781(6) -0.6727(5) 0.0668(18) Uani 1 1 d . C .
H33 H 0.5633 0.1139 -0.6669 0.080 Uiso 1 1 calc R . .
C30 C 0.3190(5) 0.0147(6) -0.5101(4) 0.0615(18) Uani 1 1 d . . .
C36 C 0.4613(5) -0.3626(6) -0.3964(4) 0.0688(19) Uani 1 1 d . . .
H36A H 0.4125 -0.4287 -0.4222 0.103 Uiso 1 1 calc R A 1
H36B H 0.5306 -0.3810 -0.4119 0.103 Uiso 1 1 calc R A 1
H36C H 0.4413 -0.3186 -0.4279 0.103 Uiso 1 1 calc R A 1
C26 C 0.1978(6) 0.6118(5) 0.0086(5) 0.0685(18) Uani 1 1 d . . .
H26 H 0.2324 0.6203 -0.0420 0.082 Uiso 1 1 calc R B .
C32 C 0.4598(5) 0.0729(6) -0.5888(5) 0.0675(18) Uani 1 1 d . . .
H32 H 0.5007 0.1052 -0.5260 0.081 Uiso 1 1 calc R C .
C22 C 0.2823(5) 0.2076(6) 0.1901(5) 0.0700(19) Uani 1 1 d . . .
H22A H 0.2338 0.1693 0.2143 0.105 Uiso 1 1 calc R . .
H22B H 0.3223 0.2689 0.2476 0.105 Uiso 1 1 calc R . .
H22C H 0.3290 0.1587 0.1492 0.105 Uiso 1 1 calc R . .
C29 C 0.0784(6) 0.1967(6) -0.4024(5) 0.078(2) Uani 1 1 d . . .
H29A H 0.0042 0.1745 -0.4091 0.117 Uiso 1 1 calc R . .
H29B H 0.0917 0.2449 -0.4326 0.117 Uiso 1 1 calc R . .
H29C H 0.1045 0.2342 -0.3311 0.117 Uiso 1 1 calc R . .
C46 C 0.3775(8) 0.4986(8) 0.2079(7) 0.110(3) Uiso 1 1 d . . .
H46A H 0.4297 0.4583 0.2200 0.132 Uiso 1 1 calc R . .
H46B H 0.3241 0.4475 0.1544 0.132 Uiso 1 1 calc R . .
N4 N 0.3301(7) 0.5669(8) 0.3046(7) 0.127(3) Uiso 1 1 d . . .
C47 C 0.2670(10) 0.5171(11) 0.3447(9) 0.155(4) Uiso 1 1 d . . .
H47A H 0.3079 0.4811 0.3737 0.232 Uiso 1 1 calc R . .
H47B H 0.2156 0.4637 0.2920 0.232 Uiso 1 1 calc R . .
H47C H 0.2323 0.5705 0.3973 0.232 Uiso 1 1 calc R . .
C45 C 0.4245(8) 0.5810(8) 0.1823(7) 0.109(3) Uiso 1 1 d . . .
H45A H 0.3813 0.5823 0.1271 0.131 Uiso 1 1 calc R . .
H45B H 0.4935 0.5652 0.1604 0.131 Uiso 1 1 calc R . .
C44 C 0.4332(10) 0.6918(10) 0.2788(8) 0.139(4) Uiso 1 1 d . . .
H44A H 0.5056 0.7186 0.3081 0.167 Uiso 1 1 calc R . .
H44B H 0.4042 0.7462 0.2641 0.167 Uiso 1 1 calc R . .
C51 C 0.8323(9) 0.5083(11) 0.2954(9) 0.151(4) Uiso 1 1 d D . .
H51A H 0.8510 0.5458 0.2551 0.181 Uiso 1 1 calc R . .
H51B H 0.8062 0.4318 0.2507 0.181 Uiso 1 1 calc R . .
O14 O 0.7216(8) 0.6218(8) 0.5300(7) 0.185(4) Uiso 1 1 d . . .
C48 C 0.7856(9) 0.5856(10) 0.4585(10) 0.131(4) Uiso 1 1 d . . .
C49 C 0.8823(7) 0.5524(8) 0.4742(7) 0.108(3) Uiso 1 1 d . . .
H49A H 0.8730 0.4901 0.4884 0.129 Uiso 1 1 calc R . .
H49B H 0.9289 0.6119 0.5288 0.129 Uiso 1 1 calc R . .
N5 N 0.7626(8) 0.5621(8) 0.3685(8) 0.138(3) Uiso 1 1 d . . .
C50 C 0.9191(11) 0.5229(13) 0.3734(10) 0.186(6) Uiso 1 1 d D . .
H50A H 0.9500 0.4553 0.3509 0.223 Uiso 1 1 calc R . .
H50B H 0.9733 0.5800 0.3791 0.223 Uiso 1 1 calc R . .
C52 C 0.6669(13) 0.5824(13) 0.3289(11) 0.191(6) Uiso 1 1 d . . .
H52A H 0.6830 0.6146 0.2845 0.287 Uiso 1 1 calc R . .
H52B H 0.6325 0.6317 0.3848 0.287 Uiso 1 1 calc R . .
H52C H 0.6215 0.5143 0.2911 0.287 Uiso 1 1 calc R . .
O4 O 0.0968(4) 0.7775(4) 0.2380(3) 0.0718(13) Uani 1 1 d . B 2
C43 C 0.3705(7) 0.6649(8) 0.3473(7) 0.091(2) Uiso 1 1 d . . .
O13 O 0.3554(5) 0.7272(5) 0.4355(5) 0.1128(19) Uiso 1 1 d . . .
C23 C 0.0917(4) 0.3934(5) 0.0774(4) 0.0515(14) Uani 1 1 d . B .
O2 O 0.1371(3) 0.3158(3) 0.0039(3) 0.0567(11) Uani 1 1 d . B 2
O7 O 0.3566(3) 0.0665(4) -0.4239(3) 0.0776(15) Uani 1 1 d . C 3
O6 O 0.2333(3) -0.0609(4) -0.5405(3) 0.0614(12) Uani 1 1 d . C 3
O10 O 0.4554(4) -0.2028(7) -0.0852(4) 0.120(3) Uani 1 1 d . . .
O11 O 0.4301(5) -0.3497(5) -0.0880(5) 0.0564(17) Uiso 0.60 1 d P D 1
C42 C 0.5990(11) -0.2945(10) 0.0593(11) 0.049(3) Uiso 0.60 1 d P D 1
H42 H 0.5710 -0.3682 0.0241 0.059 Uiso 0.60 1 calc PR D 1
C37 C 0.4791(7) -0.2622(8) -0.0543(7) 0.044(2) Uiso 0.60 1 d P D 1
N3 N 0.6725(10) -0.2600(14) 0.1403(11) 0.048(3) Uiso 0.60 1 d P D 1
C38 C 0.5661(8) -0.2218(15) 0.0295(7) 0.042(3) Uiso 0.60 1 d P D 1
C41 C 0.7126(9) -0.1572(16) 0.1920(8) 0.050(3) Uiso 0.60 1 d P D 1
H41 H 0.7606 -0.1360 0.2492 0.060 Uiso 0.60 1 calc PR D 1
C39 C 0.6100(11) -0.1145(15) 0.0777(12) 0.044(3) Uiso 0.60 1 d P D 1
H39 H 0.5903 -0.0660 0.0540 0.053 Uiso 0.60 1 calc PR D 1
C40 C 0.6850(10) -0.0771(10) 0.1633(11) 0.051(3) Uiso 0.60 1 d P D 1
H40 H 0.7147 -0.0040 0.1989 0.061 Uiso 0.60 1 calc PR D 1
O11B O 0.5042(8) -0.0662(9) -0.0269(8) 0.064(3) Uiso 0.40 1 d P . 2
C37B C 0.5020(11) -0.1559(12) -0.0285(11) 0.044(3) Uiso 0.40 1 d P D 2
C38B C 0.5734(14) -0.175(2) 0.0435(14) 0.037(4) Uiso 0.40 1 d P D 2
C40B C 0.7012(13) -0.105(2) 0.1855(12) 0.050(4) Uiso 0.40 1 d P D 2
H40B H 0.7452 -0.0476 0.2381 0.060 Uiso 0.40 1 calc PR D 2
C42B C 0.5744(14) -0.269(2) 0.0442(13) 0.052(5) Uiso 0.40 1 d P D 2
H42B H 0.5272 -0.3274 -0.0034 0.063 Uiso 0.40 1 calc PR D 2
C39B C 0.6395(16) -0.0813(14) 0.1165(18) 0.045(4) Uiso 0.40 1 d P D 2
H39B H 0.6425 -0.0121 0.1195 0.054 Uiso 0.40 1 calc PR D 2
C41B C 0.6998(16) -0.202(3) 0.1795(17) 0.043(4) Uiso 0.40 1 d P D 2
H41B H 0.7435 -0.2116 0.2267 0.052 Uiso 0.40 1 calc PR D 2
N3B N 0.6386(16) -0.2885(13) 0.1088(16) 0.049(4) Uiso 0.40 1 d P D 2
O12 O 0.7029(5) -0.3295(6) 0.1694(5) 0.0629(18) Uiso 0.60 1 d P D 1
O12B O 0.6418(10) -0.3789(11) 0.1056(9) 0.081(3) Uiso 0.40 1 d P D 2

loop_
_atom_site_aniso_label
_atom_site_aniso_U_11
_atom_site_aniso_U_22
_atom_site_aniso_U_33
_atom_site_aniso_U_23
_atom_site_aniso_U_13
_atom_site_aniso_U_12
O9 0.051(2) 0.082(3) 0.043(2) 0.023(2) 0.0169(18) 0.022(2)
O1 0.066(3) 0.054(3) 0.053(2) 0.021(2) 0.004(2) 0.007(2)
O8 0.111(4) 0.061(3) 0.036(2) 0.025(2) 0.008(2) 0.000(3)
N2 0.075(4) 0.056(3) 0.032(2) 0.020(2) 0.017(2) 0.014(3)
O5 0.073(3) 0.080(3) 0.057(2) 0.043(2) 0.010(2) 0.009(2)
C1 0.051(3) 0.055(4) 0.044(3) 0.029(3) 0.023(3) 0.009(3)
C16 0.057(4) 0.051(4) 0.035(3) 0.018(3) 0.016(3) 0.009(3)
N1 0.069(3) 0.048(3) 0.056(3) 0.024(3) 0.016(3) 0.016(3)
C15 0.050(3) 0.048(3) 0.036(3) 0.021(3) 0.014(2) 0.010(3)
C2 0.055(3) 0.050(4) 0.042(3) 0.026(3) 0.017(3) 0.013(3)
C13 0.044(3) 0.060(4) 0.028(2) 0.015(3) 0.001(2) 0.006(3)
C5 0.051(3) 0.059(4) 0.041(3) 0.025(3) 0.017(3) 0.016(3)
C6 0.043(3) 0.050(4) 0.040(3) 0.025(3) 0.021(2) 0.011(3)
C35 0.060(4) 0.059(4) 0.040(3) 0.029(3) 0.020(3) 0.016(3)
C7 0.049(3) 0.057(4) 0.049(3) 0.026(3) 0.020(3) 0.014(3)
C28 0.054(4) 0.058(4) 0.061(4) 0.030(3) 0.016(3) 0.013(3)
C4 0.059(4) 0.041(3) 0.048(3) 0.022(3) 0.027(3) 0.015(3)
C14 0.055(3) 0.050(4) 0.035(3) 0.013(3) 0.010(3) 0.008(3)
C19 0.061(4) 0.061(4) 0.033(3) 0.022(3) 0.013(3) 0.015(3)
C3 0.052(3) 0.052(4) 0.037(3) 0.018(3) 0.020(3) 0.010(3)
C9 0.051(3) 0.067(4) 0.042(3) 0.028(3) 0.005(3) 0.006(3)
C8 0.048(3) 0.065(4) 0.038(3) 0.026(3) 0.005(2) 0.004(3)
C20 0.051(3) 0.044(3) 0.039(3) 0.024(3) 0.012(2) 0.005(3)
C24 0.054(4) 0.056(4) 0.052(3) 0.028(3) 0.015(3) 0.015(3)
C18 0.060(4) 0.071(4) 0.037(3) 0.023(3) 0.005(3) 0.021(3)
C12 0.058(4) 0.064(4) 0.033(3) 0.022(3) 0.010(3) 0.011(3)
O3 0.087(3) 0.060(3) 0.077(3) 0.037(2) 0.045(3) 0.015(2)
C17 0.052(4) 0.057(4) 0.039(3) 0.021(3) 0.009(3) 0.010(3)
C10 0.054(4) 0.062(4) 0.043(3) 0.029(3) 0.001(3) -0.002(3)
C31 0.051(4) 0.072(4) 0.046(3) 0.034(3) 0.009(3) 0.012(3)
C34 0.075(5) 0.066(4) 0.051(4) 0.031(3) 0.031(3) 0.016(4)
C25 0.074(4) 0.053(4) 0.048(3) 0.023(3) 0.018(3) 0.013(3)
C11 0.056(4) 0.083(5) 0.030(3) 0.026(3) 0.007(3) 0.004(3)
C21 0.054(3) 0.047(3) 0.034(3) 0.022(2) 0.016(2) 0.008(3)
C27 0.077(4) 0.054(4) 0.064(4) 0.033(3) 0.015(3) 0.010(3)
C33 0.052(4) 0.083(5) 0.081(5) 0.048(4) 0.028(4) 0.017(3)
C30 0.054(4) 0.099(5) 0.040(3) 0.036(4) 0.012(3) 0.020(4)
C36 0.059(4) 0.089(5) 0.052(4) 0.021(4) 0.021(3) 0.032(4)
C26 0.088(5) 0.061(4) 0.067(4) 0.036(4) 0.029(4) 0.013(4)
C32 0.052(4) 0.096(5) 0.064(4) 0.044(4) 0.011(3) 0.013(4)
C22 0.067(4) 0.080(5) 0.057(4) 0.027(4) 0.001(3) 0.009(4)
C29 0.090(5) 0.081(5) 0.073(4) 0.051(4) -0.010(4) -0.016(4)
O4 0.101(3) 0.053(3) 0.063(3) 0.024(2) 0.021(2) 0.024(3)
C23 0.054(4) 0.053(4) 0.051(3) 0.025(3) 0.013(3) 0.013(3)
O2 0.067(3) 0.052(3) 0.053(2) 0.023(2) 0.024(2) 0.015(2)
O7 0.063(3) 0.123(4) 0.042(2) 0.035(3) 0.006(2) 0.000(3)
O6 0.071(3) 0.083(3) 0.036(2) 0.032(2) 0.0117(19) 0.003(2)
O10 0.081(4) 0.217(7) 0.040(3) 0.030(4) 0.005(3) 0.077(4)

loop_
_atom_type_symbol
_atom_type_description
_atom_type_scat_dispersion_real
_atom_type_scat_dispersion_imag
_atom_type_scat_source
C C 0.0033 0.0016 'International Tables Vol C Tables 4.2.6.8 and 6.1.1.4'
H H 0.0000 0.0000 'International Tables Vol C Tables 4.2.6.8 and 6.1.1.4'
N N 0.0061 0.0033 'International Tables Vol C Tables 4.2.6.8 and 6.1.1.4'
O O 0.0106 0.0060 'International Tables Vol C Tables 4.2.6.8 and 6.1.1.4'

loop_
_geom_angle_atom_site_label_1
_geom_angle_atom_site_label_2
_geom_angle_atom_site_label_3
_geom_angle
_geom_angle_site_symmetry_1
_geom_angle_site_symmetry_3
C17 O9 C36 117.2(4) . .
C3 O1 C22 116.8(5) . .
O8 N2 C35 119.1(5) . .
O8 N2 C34 120.6(4) . .
C35 N2 C34 120.4(5) . .
C10 O5 C29 116.4(5) . .
C6 C1 C2 119.4(5) . .
C6 C1 C21 123.6(5) . .
C2 C1 C21 117.0(5) . .
C17 C16 C15 122.3(5) . .
O4 N1 C28 120.8(5) . .
O4 N1 C27 119.3(5) . .
C28 N1 C27 119.9(5) . .
C16 C15 C20 119.8(5) . .
C16 C15 C14 117.6(4) . .
C20 C15 C14 122.7(4) . .
C3 C2 C1 120.9(5) . .
C8 C13 C12 117.1(5) . .
C8 C13 C14 124.4(5) . .
C12 C13 C14 118.5(5) . .
C4 C5 C6 121.7(5) . .
C5 C6 C1 118.4(5) . .
C5 C6 C7 117.4(5) . .
C1 C6 C7 123.9(5) . .
N2 C35 C31 119.4(5) . .
C6 C7 C8 109.7(4) . .
N1 C28 C24 121.0(5) . .
C5 C4 C3 121.2(5) . .
C5 C4 O2 118.0(5) . .
C3 C4 O2 120.4(5) . .
C13 C14 C15 113.2(5) . .
C18 C19 C20 121.7(5) . .
O1 C3 C2 125.2(5) . .
O1 C3 C4 116.5(5) . .
C2 C3 C4 118.2(5) . .
C8 C9 C10 120.9(6) . .
C9 C8 C13 120.9(5) . .
C9 C8 C7 116.3(5) . .
C13 C8 C7 122.5(5) . .
C19 C20 C15 117.2(5) . .
C19 C20 C21 118.3(4) . .
C15 C20 C21 124.5(5) . .
C28 C24 C25 119.7(6) . .
C28 C24 C23 117.6(5) . .
C25 C24 C23 122.7(5) . .
C19 C18 C17 122.2(5) . .
C19 C18 O10 118.9(5) . .
C17 C18 O10 118.8(5) . .
C11 C12 C13 121.7(5) . .
O9 C17 C16 125.7(5) . .
O9 C17 C18 117.3(5) . .
C16 C17 C18 117.0(5) . .
O5 C10 C11 114.9(5) . .
O5 C10 C9 126.8(6) . .
C11 C10 C9 118.2(6) . .
C32 C31 C35 120.8(5) . .
C32 C31 C30 119.4(5) . .
C35 C31 C30 119.8(5) . .
C33 C34 N2 120.4(5) . .
C26 C25 C24 117.0(5) . .
C12 C11 C10 121.1(5) . .
C12 C11 O6 120.6(6) . .
C10 C11 O6 118.1(6) . .
C20 C21 C1 112.8(4) . .
C26 C27 N1 120.5(6) . .
C34 C33 C32 121.0(6) . .
O7 C30 O6 124.4(5) . .
O7 C30 C31 125.3(6) . .
O6 C30 C31 110.3(5) . .
C27 C26 C25 121.8(6) . .
C31 C32 C33 117.9(6) . .
C45 C46 N4 101.9(8) . .
C43 N4 C47 126.6(10) . .
C43 N4 C46 112.9(9) . .
C47 N4 C46 119.3(10) . .
C46 C45 C44 107.4(8) . .
C43 C44 C45 102.5(9) . .
N5 C51 C50 94.6(10) . .
N5 C48 O14 124.3(12) . .
N5 C48 C49 112.4(12) . .
O14 C48 C49 122.5(11) . .
C48 C49 C50 99.0(10) . .
C48 N5 C51 119.2(11) . .
C48 N5 C52 124.9(12) . .
C51 N5 C52 115.9(10) . .
C49 C50 C51 112.0(11) . .
O13 C43 N4 121.3(9) . .
O13 C43 C44 127.2(9) . .
N4 C43 C44 111.5(9) . .
O3 C23 O2 125.0(5) . .
O3 C23 C24 126.0(5) . .
O2 C23 C24 109.0(5) . .
C23 O2 C4 119.8(4) . .
C30 O6 C11 116.1(4) . .
C37B O10 C37 78.7(10) . .
C37B O10 C18 147.2(12) . .
C37 O10 C18 127.8(9) . .
C37B O10 O11B 43.7(10) . .
C37 O10 O11B 122.3(7) . .
C18 O10 O11B 107.0(6) . .
N3 C42 C38 120.1(10) . .
O10 C37 O11 118.1(10) . .
O10 C37 C38 118.3(11) . .
O11 C37 C38 123.5(11) . .
O12 N3 C41 118.4(17) . .
O12 N3 C42 119.9(17) . .
C41 N3 C42 121.6(9) . .
C42 C38 C39 120.4(9) . .
C42 C38 C37 117.8(15) . .
C39 C38 C37 121.8(16) . .
N3 C41 C40 121.6(10) . .
C38 C39 C40 120.0(9) . .
C39 C40 C41 116.1(10) . .
C37B O11B O11B 154.4(14) . 2_655
C37B O11B O10 31.6(8) . .
O11B O11B O10 155.0(10) 2_655 .
O10 C37B O11B 104.7(15) . .
O10 C37B C38B 132.8(18) . .
O11B C37B C38B 122.1(17) . .
C42B C38B C39B 120.2(14) . .
C42B C38B C37B 124(2) . .
C39B C38B C37B 115(2) . .
C41B C40B C39B 124.2(16) . .
C38B C42B N3B 125.6(16) . .
C38B C39B C40B 112.0(14) . .
C40B C41B N3B 122.1(15) . .
O12B N3B C41B 119(2) . .
O12B N3B C42B 125(2) . .
C41B N3B C42B 115.8(14) . .

loop_
_geom_bond_atom_site_label_1
_geom_bond_atom_site_label_2
_geom_bond_distance
_geom_bond_site_symmetry_2
O9 C17 1.373(7) .
O9 C36 1.467(7) .
O1 C3 1.376(7) .
O1 C22 1.443(7) .
O8 N2 1.317(6) .
N2 C35 1.367(6) .
N2 C34 1.373(8) .
O5 C10 1.385(7) .
O5 C29 1.425(9) .
C1 C6 1.421(7) .
C1 C2 1.426(8) .
C1 C21 1.544(8) .
C16 C17 1.396(8) .
C16 C15 1.420(7) .
N1 O4 1.308(6) .
N1 C28 1.359(8) .
N1 C27 1.387(7) .
C15 C20 1.421(7) .
C15 C14 1.553(8) .
C2 C3 1.405(8) .
C13 C8 1.409(8) .
C13 C12 1.420(7) .
C13 C14 1.531(8) .
C5 C4 1.371(8) .
C5 C6 1.411(8) .
C6 C7 1.534(8) .
C35 C31 1.402(8) .
C7 C8 1.550(7) .
C28 C24 1.410(8) .
C4 C3 1.419(8) .
C4 O2 1.425(7) .
C19 C18 1.382(8) .
C19 C20 1.415(8) .
C9 C8 1.402(8) .
C9 C10 1.409(8) .
C20 C21 1.525(7) .
C24 C25 1.423(8) .
C24 C23 1.505(8) .
C18 C17 1.401(7) .
C18 O10 1.415(7) .
C12 C11 1.381(8) .
O3 C23 1.211(6) .
C10 C11 1.397(9) .
C31 C32 1.384(9) .
C31 C30 1.517(7) .
C34 C33 1.368(9) .
C25 C26 1.406(9) .
C11 O6 1.419(6) .
C27 C26 1.375(9) .
C33 C32 1.397(8) .
C30 O7 1.211(7) .
C30 O6 1.373(8) .
C46 C45 1.468(12) .
C46 N4 1.535(12) .
N4 C43 1.273(11) .
N4 C47 1.363(13) .
C45 C44 1.565(13) .
C44 C43 1.500(13) .
C51 N5 1.447(13) .
C51 C50 1.524(13) .
O14 C48 1.339(13) .
C48 N5 1.249(12) .
C48 C49 1.438(14) .
C49 C50 1.495(15) .
N5 C52 1.470(16) .
C43 O13 1.254(10) .
C23 O2 1.366(7) .
O10 C37B 0.948(15) .
O10 C37 1.181(10) .
O10 O11B 1.748(13) .
O11 C37 1.200(10) .
C42 N3 1.381(17) .
C42 C38 1.382(19) .
C37 C38 1.516(14) .
N3 O12 1.321(11) .
N3 C41 1.331(18) .
C38 C39 1.392(18) .
C41 C40 1.444(19) .
C39 C40 1.437(17) .
O11B C37B 1.248(17) .
O11B O11B 1.68(2) 2_655
C37B C38B 1.53(2) .
C38B C42B 1.32(3) .
C38B C39B 1.44(3) .
C40B C41B 1.33(3) .
C40B C39B 1.46(3) .
C42B N3B 1.39(3) .
C41B N3B 1.34(3) .
N3B O12B 1.254(17) .
